data_7047772
loop_
_publ_author_name
'Tanuhadi, Elias'
'Roller, Alexander'
'Giester, Gerald'
'Kampatsikas, Ioannis'
'Rompel, Annette'

_publ_section_title
;
 Synthesis of the first Zn<sub>6</sub>-hexagon sandwich-tungstoantimonate
 via rearrangement of a non-lacunary Krebs-type polyoxotungstate.
;
_journal_issue 44
_journal_name_full 'Dalton transactions (Cambridge, England : 2003)'
_journal_page_first 15651
_journal_page_last 15655
_journal_paper_doi 10.1039/c8dt02787k
_journal_volume 47
_journal_year 2018
_chemical_formula_moiety 'H12 K4 Mn3 O74.5 Sb2 W19, 5.6(H2 O), 4(C12 H11 N4)'
_chemical_formula_sum 'C48 H67.2 K4 Mn3 N16 O80.1 Sb2 W19'
_chemical_formula_weight 6207.84
_chemical_name_common '(2, 3-DAP)-tri-manganese-18-tungstoantimonate'
_space_group_crystal_system triclinic
_space_group_IT_number 2
_space_group_name_Hall '-P 1'
_space_group_name_H-M_alt 'P -1'
_symmetry_space_group_name_Hall '-P 1'
_symmetry_space_group_name_H-M 'P -1'
_atom_sites_solution_hydrogens mixed
_atom_sites_solution_primary direct
_audit_creation_date 2017-08-09
_audit_creation_method
;
Olex2 1.2
(compiled 2017.07.20 svn.r3457 for OlexSys, GUI svn.r5370)
;
_audit_update_record
;
2018-07-03 deposited with the CCDC.
2018-10-09 downloaded from the CCDC.
;
_cell_angle_alpha 108.55(3)
_cell_angle_beta 91.90(3)
_cell_angle_gamma 99.07(3)
_cell_formula_units_Z 1
_cell_length_a 12.116(2)
_cell_length_b 14.374(3)
_cell_length_c 21.414(4)
_cell_measurement_temperature 200
_cell_volume 3477.6(14)
_computing_molecular_graphics 'Olex2 (Dolomanov et al., 2009)'
_computing_publication_material 'Olex2 (Dolomanov et al., 2009)'
_computing_structure_refinement 'ShelXL (Sheldrick, 2015)'
_computing_structure_solution 'SIR2004 (Burla et al., 2007)'
_diffrn_ambient_temperature 200
_diffrn_measured_fraction_theta_full 0.997
_diffrn_measured_fraction_theta_max 0.986
_diffrn_measurement_device_type 'Nonius Kappa'
_diffrn_measurement_method '\w scans'
_diffrn_radiation_probe x-ray
_diffrn_radiation_type MoK\a
_diffrn_radiation_wavelength 0.71073
_diffrn_reflns_av_R_equivalents 0.0688
_diffrn_reflns_av_unetI/netI 0.0980
_diffrn_reflns_Laue_measured_fraction_full 0.997
_diffrn_reflns_Laue_measured_fraction_max 0.986
_diffrn_reflns_limit_h_max 16
_diffrn_reflns_limit_h_min -17
_diffrn_reflns_limit_k_max 20
_diffrn_reflns_limit_k_min -20
_diffrn_reflns_limit_l_max 29
_diffrn_reflns_limit_l_min -29
_diffrn_reflns_number 37980
_diffrn_reflns_point_group_measured_fraction_full 0.997
_diffrn_reflns_point_group_measured_fraction_max 0.986
_diffrn_reflns_theta_full 25.242
_diffrn_reflns_theta_max 30.064
_diffrn_reflns_theta_min 2.075
_diffrn_source 'sealed x-ray tube'
_diffrn_source_type 'Incoatec IuS'
_exptl_absorpt_coefficient_mu 16.489
_exptl_absorpt_correction_type none
_exptl_crystal_colour 'clear dark red'
_exptl_crystal_colour_lustre clear
_exptl_crystal_colour_modifier dark
_exptl_crystal_colour_primary red
_exptl_crystal_density_diffrn 2.964
_exptl_crystal_description plate
_exptl_crystal_F_000 2767
_exptl_crystal_recrystallization_method 'Evaporation from aqueous buffer solution'
_exptl_crystal_size_max 0.05
_exptl_crystal_size_mid 0.05
_exptl_crystal_size_min 0.05
_refine_diff_density_max 3.181
_refine_diff_density_min -2.688
_refine_diff_density_rms 0.337
_refine_ls_extinction_method none
_refine_ls_goodness_of_fit_ref 1.017
_refine_ls_hydrogen_treatment constr
_refine_ls_matrix_type full
_refine_ls_number_parameters 800
_refine_ls_number_reflns 20123
_refine_ls_number_restraints 25
_refine_ls_restrained_S_all 1.025
_refine_ls_R_factor_all 0.1026
_refine_ls_R_factor_gt 0.0553
_refine_ls_shift/su_max 0.001
_refine_ls_shift/su_mean 0.000
_refine_ls_structure_factor_coef Fsqd
_refine_ls_weighting_details 'w=1/[\s^2^(Fo^2^)+(0.0702P)^2^] where P=(Fo^2^+2Fc^2^)/3'
_refine_ls_weighting_scheme calc
_refine_ls_wR_factor_gt 0.1289
_refine_ls_wR_factor_ref 0.1451
_reflns_Friedel_coverage 0.000
_reflns_number_gt 12262
_reflns_number_total 20123
_reflns_threshold_expression 'I > 2\s(I)'
_cod_data_source_file c8dt02787k2.cif
_cod_data_source_block rot
_cod_depositor_comments 'Adding full bibliography for 7047772--7047776.cif.'
_cod_original_formula_sum 'C48 H67.20 K4 Mn3 N16 O80.10 Sb2 W19'
_cod_database_code 7047772
_shelx_space_group_comment
;
The symmetry employed for this shelxl refinement is uniquely defined
by the following loop, which should always be used as a source of
symmetry information in preference to the above space-group names.
They are only intended as comments.
;
_shelx_estimated_absorpt_t_max 0.493
_shelx_estimated_absorpt_t_min 0.493

loop_
_space_group_symop_operation_xyz
'x, y, z'
'-x, -y, -z'

loop_
_atom_site_label
_atom_site_type_symbol
_atom_site_fract_x
_atom_site_fract_y
_atom_site_fract_z
_atom_site_U_iso_or_equiv
_atom_site_adp_type
_atom_site_occupancy
_atom_site_site_symmetry_order
_atom_site_calc_flag
_atom_site_refinement_flags_posn
_atom_site_refinement_flags_adp
_atom_site_refinement_flags_occupancy
_atom_site_disorder_assembly
_atom_site_disorder_group
W1 W 0.47570(4) 0.43853(4) 0.17918(2) 0.03153(12) Uani 1 1 d . . . . .
W2 W 0.43511(4) 0.18310(4) 0.19290(2) 0.03077(12) Uani 1 1 d . . . . .
W3 W 0.40223(4) 0.15123(4) 0.33804(2) 0.03133(12) Uani 1 1 d . . . . .
W4 W 0.20419(3) 0.23319(4) 0.27183(2) 0.03093(12) Uani 1 1 d . . . . .
W5 W 0.24546(4) 0.48435(4) 0.25796(2) 0.03094(12) Uani 1 1 d . . . . .
W6 W 0.48908(4) 0.63783(4) 0.31279(2) 0.03237(12) Uani 1 1 d . . . . .
W7 W 0.72123(4) 0.49839(4) 0.29886(2) 0.03159(12) Uani 1 1 d . . . . .
W8 W 0.68092(4) 0.26920(4) 0.31320(2) 0.03096(12) Uani 1 1 d . . . . .
W9 W 0.69569(4) 0.47286(4) 0.45119(2) 0.03679(13) Uani 1 1 d . . . . .
Sb1 Sb 0.43494(5) 0.41613(5) 0.36031(3) 0.02348(16) Uani 1 1 d . . . . .
Mn11 Mn 0.90158(13) 0.56774(15) 0.60783(8) 0.0359(4) Uani 1 1 d . . . . .
K1 K 0.6748(2) 0.25149(19) 0.45936(12) 0.0329(5) Uani 1 1 d . U . . .
K2 K 0.75136(16) 0.68696(16) 0.43370(10) 0.0193(4) Uani 1 1 d . U . . .
O1 O 0.3906(5) 0.2774(5) 0.2968(3) 0.0254(16) Uani 1 1 d . . . . .
O2 O 0.5977(5) 0.4127(5) 0.3529(3) 0.0207(15) Uani 1 1 d . . . . .
O2AA O 0.7665(6) 0.1814(6) 0.2919(4) 0.042(2) Uani 1 1 d . . . . .
O3 O 0.4239(5) 0.4721(5) 0.2869(3) 0.0236(15) Uani 1 1 d . . . . .
O4 O 0.4406(6) 0.3025(6) 0.1715(3) 0.0311(18) Uani 1 1 d . . . . .
O5 O 0.3286(5) 0.4534(6) 0.1739(4) 0.0307(18) Uani 1 1 d . . . . .
O6 O 0.5183(6) 0.5813(6) 0.2197(4) 0.0351(18) Uani 1 1 d D . . . .
O7 O 0.6201(6) 0.4406(6) 0.2238(4) 0.0364(19) Uani 1 1 d . . . . .
O8 O 0.4322(6) 0.0959(6) 0.2454(4) 0.0364(19) Uani 1 1 d . . . . .
O9 O 0.2779(5) 0.1631(5) 0.1903(3) 0.0275(16) Uani 1 1 d D . . . .
O10 O 0.5861(6) 0.2361(6) 0.2353(3) 0.0354(19) Uani 1 1 d . . . . .
O11 O 0.5662(6) 0.2059(6) 0.3495(4) 0.0318(18) Uani 1 1 d . . . . .
O12 O 0.2483(6) 0.1296(6) 0.3062(4) 0.042(2) Uani 1 1 d D . . . .
O13 O 0.2168(6) 0.3419(6) 0.2379(4) 0.0325(18) Uani 1 1 d . . . . .
O14 O 0.3363(6) 0.6196(6) 0.2819(4) 0.041(2) Uani 1 1 d . . . . .
O15 O 0.6364(6) 0.6018(6) 0.3279(4) 0.0354(19) Uani 1 1 d . . . . .
O16 O 0.4612(7) 0.6381(6) 0.3973(4) 0.042(2) Uani 1 1 d . . . . .
O17 O 0.7856(6) 0.5336(6) 0.3910(4) 0.0359(19) Uani 1 1 d . . . . .
O18 O 0.7685(6) 0.3715(6) 0.2844(4) 0.0343(18) Uani 1 1 d . . . . .
O19 O 0.7517(6) 0.3447(6) 0.4009(4) 0.0334(18) Uani 1 1 d . . . . .
O20 O 0.6207(6) 0.5773(6) 0.4694(4) 0.039(2) Uani 1 1 d . . . . .
O21 O 0.5878(6) 0.3934(7) 0.4787(4) 0.041(2) Uani 1 1 d . . . . .
O22 O 0.6576(13) 0.7671(11) 0.4603(8) 0.035(4) Uiso 0.5 1 d . . P A .
O23 O 0.5121(6) 0.4310(7) 0.1011(4) 0.042(2) Uani 1 1 d . . . . .
O24 O 0.4591(7) 0.1018(6) 0.1181(4) 0.045(2) Uani 1 1 d . . . . .
O25 O 0.4035(8) 0.0457(7) 0.3606(5) 0.059(3) Uani 1 1 d . . . . .
O26 O 0.0688(6) 0.1743(6) 0.2375(4) 0.043(2) Uani 1 1 d . . . . .
O27 O 0.1258(6) 0.5002(6) 0.2186(4) 0.041(2) Uani 1 1 d . . . . .
O28 O 0.5293(8) 0.7642(7) 0.3225(5) 0.057(3) Uani 1 1 d . . . . .
O29 O 0.8332(6) 0.5554(7) 0.2698(4) 0.047(2) Uani 1 1 d . . . . .
O31 O 0.8025(6) 0.5111(6) 0.5154(4) 0.039(2) Uani 1 1 d . . . . .
O32 O 0.5615(12) 0.2036(11) 0.4913(6) 0.066(4) Uani 0.75 1 d . . P . .
O33 O 0.3916(6) 0.2502(7) 0.4169(4) 0.043(2) Uani 1 1 d . . . . .
O34 O 0.1842(6) 0.3115(6) 0.3536(4) 0.0362(19) Uani 1 1 d . . . . .
O35 O 0.2141(6) 0.5037(6) 0.3424(4) 0.0353(19) Uani 1 1 d . . . . .
O36 O 1.0149(6) 0.6358(7) 0.6987(4) 0.051(3) Uani 1 1 d . . . . .
H36A H 1.006072 0.700497 0.721915 0.077 Uiso 1 1 d GR . . . .
H36B H 1.089248 0.645684 0.689671 0.077 Uiso 1 1 d GR . . . .
O37 O 0.9880(7) 0.4390(7) 0.5792(4) 0.047(2) Uani 1 1 d . . . . .
H37A H 0.948008 0.380300 0.586275 0.070 Uiso 1 1 d DGR . . . .
H37B H 1.056626 0.448277 0.605970 0.070 Uiso 1 1 d GR . . . .
O38 O 1.0253(7) 0.6460(7) 0.5612(4) 0.047(2) Uani 1 1 d . . . . .
H38A H 1.008771 0.629116 0.514901 0.070 Uiso 1 1 d DGR . . . .
H38B H 1.097003 0.627810 0.562382 0.070 Uiso 1 1 d GR . . . .
Mn2 Mn 0.5624(3) 0.6832(3) 0.48393(19) 0.0115(8) Uani 0.5 1 d . U P A 1
W10 W 0.52089(13) 0.69623(11) 0.49293(7) 0.0468(3) Uani 0.5 1 d . . P A 2
O1S O 0.5560(12) 0.1191(9) -0.1340(8) 0.075(4) Uani 0.8 1 d . . P . .
H1SA H 0.554318 0.179260 -0.130989 0.112 Uiso 0.8 1 d DG . P . .
H1SB H 0.614375 0.106387 -0.153633 0.112 Uiso 0.8 1 d DG . P . .
O2S O 0.7916(11) 0.0497(8) -0.1538(6) 0.084(4) Uani 1 1 d D . . . .
H2SA H 0.817027 0.042324 -0.192326 0.126 Uiso 1 1 d DG . . . .
H2SB H 0.779439 -0.010171 -0.151201 0.126 Uiso 1 1 d DG . . . .
O3S O 0.4204(10) 0.6731(9) 0.1357(6) 0.070(3) Uani 1 1 d D . . . .
H3SA H 0.350271 0.671840 0.143345 0.105 Uiso 1 1 d G . . . .
H3SB H 0.445242 0.639123 0.158503 0.105 Uiso 1 1 d DG . . . .
N1 N 0.9237(9) 0.0851(7) -0.0307(5) 0.040(3) Uani 1 1 d . . . . .
N2 N 1.0139(8) 0.1527(7) 0.1000(5) 0.036(2) Uani 1 1 d . . . . .
H2 H 1.042148 0.172873 0.141450 0.043 Uiso 1 1 calc R . . . .
N3 N 0.6683(9) 0.0088(9) 0.1619(5) 0.055(3) Uani 1 1 d . . . . .
H3A H 0.695041 0.030811 0.203711 0.066 Uiso 1 1 calc R . . . .
H3B H 0.599915 -0.025880 0.150321 0.066 Uiso 1 1 calc R . . . .
C1 C 1.0315(9) 0.1373(8) -0.0146(6) 0.032(3) Uani 1 1 d . . . . .
C2 C 1.0992(11) 0.1588(10) -0.0620(6) 0.044(3) Uani 1 1 d . . . . .
H2A H 1.069835 0.137417 -0.106984 0.053 Uiso 1 1 calc R . . . .
C3 C 1.2043(10) 0.2089(8) -0.0447(7) 0.040(3) Uani 1 1 d . . . . .
H3 H 1.247938 0.221569 -0.078131 0.048 Uiso 1 1 calc R . . . .
C4 C 1.2533(10) 0.2439(9) 0.0216(6) 0.037(3) Uani 1 1 d . . . . .
H4 H 1.328590 0.278638 0.031862 0.045 Uiso 1 1 calc R . . . .
C5 C 1.1918(10) 0.2274(9) 0.0702(6) 0.039(3) Uani 1 1 d . . . . .
H5 H 1.223185 0.251887 0.114844 0.047 Uiso 1 1 calc R . . . .
C6 C 1.0794(10) 0.1730(8) 0.0536(6) 0.036(3) Uani 1 1 d . . . . .
C7 C 0.9087(10) 0.1036(8) 0.0847(6) 0.035(3) Uani 1 1 d . . . . .
C8 C 0.8419(10) 0.0835(9) 0.1324(5) 0.036(3) Uani 1 1 d . . . . .
H8 H 0.870075 0.107184 0.177612 0.043 Uiso 1 1 calc R . . . .
C9 C 0.7350(10) 0.0291(10) 0.1136(7) 0.048(3) Uani 1 1 d . . . . .
C10 C 0.6875(9) -0.0079(8) 0.0455(6) 0.030(2) Uani 1 1 d . . . . .
C11 C 0.7517(11) 0.0150(9) -0.0008(6) 0.045(3) Uani 1 1 d . . . . .
H11 H 0.720617 -0.004074 -0.045292 0.054 Uiso 1 1 calc R . . . .
C12 C 0.8638(10) 0.0668(8) 0.0166(6) 0.033(3) Uani 1 1 d . . . . .
N5 N 0.9200(7) 0.3369(7) -0.0368(4) 0.030(2) Uani 1 1 d . . . . .
N6 N 1.0300(7) 0.4050(7) 0.0879(5) 0.033(2) Uani 1 1 d . . . . .
H6 H 1.065377 0.425164 0.127714 0.039 Uiso 1 1 calc R . . . .
N7 N 1.2465(9) 0.4536(8) -0.1271(5) 0.045(3) Uani 1 1 d . . . . .
H7A H 1.211181 0.430080 -0.166977 0.054 Uiso 1 1 calc R . . . .
H7B H 1.317049 0.483570 -0.121208 0.054 Uiso 1 1 calc DR . . . .
N8 N 1.3605(7) 0.5277(8) 0.0038(5) 0.041(3) Uani 1 1 d . . . . .
H8A H 1.394508 0.550576 0.044022 0.049 Uiso 1 1 calc R . . . .
H8B H 1.396888 0.535434 -0.029642 0.049 Uiso 1 1 calc DR . . . .
C13 C 0.8676(9) 0.3233(8) 0.0147(5) 0.029(2) Uani 1 1 d . . . . .
C14 C 0.7539(9) 0.2723(9) 0.0076(6) 0.036(3) Uani 1 1 d . . . . .
H14 H 0.715636 0.245763 -0.035417 0.043 Uiso 1 1 calc R . . . .
C15 C 0.6992(10) 0.2601(8) 0.0579(6) 0.034(3) Uani 1 1 d . . . . .
H15 H 0.622607 0.228682 0.051167 0.041 Uiso 1 1 calc R . . . .
C16 C 0.7572(10) 0.2949(10) 0.1221(7) 0.048(3) Uani 1 1 d . . . . .
H16 H 0.719822 0.283703 0.158060 0.057 Uiso 1 1 calc R . . . .
C17 C 0.8644(10) 0.3435(8) 0.1328(6) 0.032(3) Uani 1 1 d . . . . .
H17 H 0.901319 0.368087 0.176255 0.039 Uiso 1 1 calc R . . . .
C18 C 0.9220(9) 0.3578(8) 0.0789(5) 0.027(2) Uani 1 1 d . . . . .
C19 C 1.0859(8) 0.4222(8) 0.0374(5) 0.025(2) Uani 1 1 d . . . . .
C20 C 1.1962(9) 0.4696(9) 0.0477(6) 0.032(3) Uani 1 1 d . . . . .
H20 H 1.233791 0.494236 0.090929 0.039 Uiso 1 1 calc R . . . .
C21 C 1.2528(9) 0.4810(9) -0.0067(6) 0.032(3) Uani 1 1 d . . . . .
C22 C 1.1907(9) 0.4436(8) -0.0732(5) 0.028(2) Uani 1 1 d . . . . .
C23 C 1.0836(9) 0.3984(8) -0.0811(6) 0.031(3) Uani 1 1 d . . . . .
H23 H 1.044760 0.374738 -0.123988 0.037 Uiso 1 1 calc R . . . .
C24 C 1.0263(9) 0.3848(8) -0.0270(5) 0.028(2) Uani 1 1 d . . . . .
N0AA N 0.5844(8) -0.0633(8) 0.0289(5) 0.045(3) Uani 1 1 d . . . . .
H0AA H 0.556238 -0.085897 -0.012614 0.054 Uiso 1 1 calc R . . . .
H0AB H 0.544822 -0.076983 0.059639 0.054 Uiso 1 1 calc R . . . .

loop_
_atom_site_aniso_label
_atom_site_aniso_U_11
_atom_site_aniso_U_22
_atom_site_aniso_U_33
_atom_site_aniso_U_23
_atom_site_aniso_U_13
_atom_site_aniso_U_12
W1 0.0209(2) 0.0523(3) 0.0180(2) 0.0101(2) 0.00141(17) -0.0005(2)
W2 0.0212(2) 0.0476(3) 0.0179(2) 0.0030(2) -0.00153(17) 0.0069(2)
W3 0.0241(2) 0.0410(3) 0.0251(2) 0.0097(2) -0.00304(18) -0.0015(2)
W4 0.0141(2) 0.0496(3) 0.0227(2) 0.0067(2) -0.00275(17) -0.00128(19)
W5 0.0181(2) 0.0505(3) 0.0221(2) 0.0092(2) -0.00303(17) 0.0063(2)
W6 0.0286(2) 0.0410(3) 0.0251(2) 0.0103(2) -0.00417(19) 0.0014(2)
W7 0.0148(2) 0.0524(3) 0.0261(2) 0.0133(2) 0.00283(17) 0.0004(2)
W8 0.0158(2) 0.0478(3) 0.0260(2) 0.0074(2) 0.00065(17) 0.00615(19)
W9 0.0160(2) 0.0700(4) 0.0155(2) 0.0026(2) -0.00300(17) 0.0065(2)
Sb1 0.0116(3) 0.0405(4) 0.0145(3) 0.0056(3) -0.0013(2) 0.0012(3)
Mn11 0.0143(8) 0.0668(13) 0.0185(8) 0.0037(8) -0.0013(6) 0.0056(8)
K1 0.0303(9) 0.0386(9) 0.0303(9) 0.0126(7) 0.0001(7) 0.0057(7)
K2 0.0131(7) 0.0250(8) 0.0155(7) 0.0041(6) 0.0007(6) -0.0043(6)
O1 0.016(3) 0.036(4) 0.018(4) 0.005(3) -0.005(3) -0.004(3)
O2 0.010(3) 0.037(4) 0.011(3) 0.004(3) -0.001(3) 0.001(3)
O2AA 0.027(4) 0.058(6) 0.037(5) 0.006(4) 0.001(4) 0.013(4)
O3 0.016(3) 0.034(4) 0.017(4) 0.007(3) -0.004(3) -0.003(3)
O4 0.020(4) 0.047(5) 0.013(4) -0.002(3) -0.003(3) -0.007(3)
O5 0.012(3) 0.055(5) 0.026(4) 0.020(4) -0.002(3) -0.006(3)
O6 0.031(4) 0.053(5) 0.026(4) 0.022(4) 0.002(3) 0.004(4)
O7 0.020(4) 0.065(6) 0.019(4) 0.008(4) 0.000(3) 0.005(4)
O8 0.033(4) 0.043(5) 0.029(4) 0.006(4) -0.007(4) 0.008(4)
O9 0.012(3) 0.044(5) 0.024(4) 0.010(3) -0.002(3) 0.000(3)
O10 0.019(4) 0.061(5) 0.015(4) -0.001(4) -0.001(3) 0.003(4)
O11 0.025(4) 0.040(5) 0.027(4) 0.008(4) -0.008(3) 0.005(3)
O12 0.021(4) 0.059(6) 0.049(6) 0.026(5) -0.004(4) -0.004(4)
O13 0.021(4) 0.047(5) 0.020(4) 0.001(3) -0.001(3) -0.001(3)
O14 0.023(4) 0.035(5) 0.060(6) 0.013(4) -0.011(4) 0.001(3)
O15 0.017(4) 0.048(5) 0.034(5) 0.009(4) -0.005(3) -0.005(3)
O16 0.035(5) 0.061(6) 0.023(4) 0.003(4) 0.004(4) 0.005(4)
O17 0.018(4) 0.067(6) 0.019(4) 0.012(4) 0.002(3) 0.001(4)
O18 0.014(3) 0.055(5) 0.029(4) 0.007(4) 0.000(3) 0.007(3)
O19 0.021(4) 0.060(5) 0.018(4) 0.009(4) -0.003(3) 0.010(4)
O20 0.031(4) 0.055(5) 0.023(4) 0.000(4) -0.010(3) 0.011(4)
O21 0.025(4) 0.069(6) 0.026(4) 0.020(4) -0.003(3) -0.010(4)
O23 0.031(4) 0.081(6) 0.016(4) 0.022(4) 0.004(3) -0.001(4)
O24 0.036(5) 0.045(5) 0.032(5) -0.018(4) 0.001(4) 0.010(4)
O25 0.045(6) 0.055(6) 0.077(8) 0.033(6) -0.015(5) -0.008(5)
O26 0.020(4) 0.062(6) 0.041(5) 0.016(4) -0.009(4) -0.006(4)
O27 0.026(4) 0.063(6) 0.038(5) 0.017(4) 0.001(4) 0.017(4)
O28 0.048(6) 0.052(6) 0.067(7) 0.015(5) -0.018(5) 0.009(5)
O29 0.019(4) 0.088(7) 0.037(5) 0.033(5) 0.008(4) -0.005(4)
O31 0.030(4) 0.066(6) 0.012(4) 0.001(4) -0.007(3) 0.014(4)
O32 0.081(10) 0.093(10) 0.014(6) 0.013(6) -0.014(6) 0.002(8)
O33 0.027(4) 0.074(6) 0.029(5) 0.017(4) 0.002(4) 0.008(4)
O34 0.025(4) 0.054(5) 0.021(4) 0.000(4) 0.002(3) 0.010(4)
O35 0.032(4) 0.057(5) 0.014(4) 0.003(4) 0.006(3) 0.014(4)
O36 0.015(4) 0.099(7) 0.023(4) -0.005(5) -0.004(3) 0.013(4)
O37 0.025(4) 0.079(7) 0.031(5) 0.014(5) -0.006(4) 0.005(4)
O38 0.025(4) 0.077(7) 0.034(5) 0.009(5) 0.007(4) 0.013(4)
Mn2 0.0080(10) 0.0142(11) 0.0109(11) 0.0015(8) 0.0038(8) 0.0028(8)
W10 0.0587(9) 0.0509(8) 0.0243(6) 0.0011(5) -0.0134(6) 0.0181(7)
O1S 0.063(9) 0.047(8) 0.095(12) 0.009(8) 0.015(8) -0.017(7)
O2S 0.100(10) 0.078(8) 0.060(8) 0.017(6) -0.031(7) -0.008(7)
O3S 0.080(8) 0.082(8) 0.054(7) 0.038(6) -0.016(6) 0.004(7)
N1 0.052(6) 0.036(6) 0.026(5) -0.002(4) -0.019(5) 0.018(5)
N2 0.029(5) 0.046(6) 0.031(5) 0.010(5) 0.003(4) 0.008(5)
N3 0.031(6) 0.085(9) 0.033(6) 0.007(6) -0.007(5) -0.005(6)
C1 0.031(6) 0.026(6) 0.034(7) 0.003(5) -0.006(5) 0.005(5)
C2 0.039(7) 0.068(9) 0.027(7) 0.018(6) 0.005(6) 0.012(7)
C3 0.038(7) 0.027(6) 0.054(8) 0.007(6) 0.013(6) 0.011(5)
C4 0.035(7) 0.034(7) 0.040(7) 0.008(6) -0.001(6) 0.006(5)
C5 0.030(6) 0.051(8) 0.039(7) 0.022(6) -0.006(5) 0.004(6)
C6 0.046(7) 0.026(6) 0.035(7) 0.013(5) -0.005(6) 0.003(5)
C7 0.033(6) 0.031(6) 0.033(7) -0.001(5) -0.009(5) 0.012(5)
C8 0.041(7) 0.045(7) 0.016(5) 0.003(5) -0.008(5) 0.008(6)
C9 0.032(7) 0.050(8) 0.043(8) -0.010(6) -0.012(6) 0.004(6)
C10 0.031(6) 0.031(6) 0.027(6) 0.015(5) -0.006(5) 0.000(5)
C11 0.049(8) 0.039(7) 0.032(7) -0.006(6) -0.022(6) 0.004(6)
C12 0.035(6) 0.029(6) 0.027(6) 0.000(5) -0.002(5) 0.002(5)
N5 0.029(5) 0.041(5) 0.020(5) 0.012(4) -0.001(4) 0.000(4)
N6 0.027(5) 0.050(6) 0.025(5) 0.014(5) 0.004(4) 0.013(4)
N7 0.044(6) 0.060(7) 0.028(6) 0.013(5) 0.006(5) -0.001(5)
N8 0.021(5) 0.075(8) 0.031(6) 0.028(6) 0.001(4) 0.002(5)
C13 0.030(6) 0.037(6) 0.025(6) 0.011(5) 0.003(5) 0.014(5)
C14 0.025(6) 0.036(7) 0.043(7) 0.006(6) 0.001(5) 0.010(5)
C15 0.035(6) 0.034(6) 0.032(7) 0.004(5) 0.002(5) 0.014(5)
C16 0.032(7) 0.059(9) 0.052(9) 0.012(7) 0.026(6) 0.016(6)
C17 0.040(7) 0.035(6) 0.021(6) 0.007(5) 0.002(5) 0.012(5)
C18 0.024(5) 0.029(6) 0.030(6) 0.014(5) -0.004(5) 0.004(5)
C19 0.016(5) 0.032(6) 0.031(6) 0.014(5) 0.002(4) 0.008(4)
C20 0.031(6) 0.047(7) 0.027(6) 0.022(6) 0.008(5) 0.009(5)
C21 0.025(6) 0.051(7) 0.027(6) 0.023(6) 0.006(5) 0.006(5)
C22 0.036(6) 0.038(6) 0.016(5) 0.018(5) 0.006(5) 0.007(5)
C23 0.028(6) 0.037(6) 0.027(6) 0.005(5) 0.003(5) 0.008(5)
C24 0.027(6) 0.031(6) 0.022(5) 0.004(5) -0.002(4) 0.005(5)
N0AA 0.041(6) 0.057(7) 0.036(6) 0.013(5) -0.008(5) 0.009(5)

loop_
_atom_type_symbol
_atom_type_description
_atom_type_scat_dispersion_real
_atom_type_scat_dispersion_imag
_atom_type_scat_source
C C 0.0033 0.0016 'International Tables Vol C Tables 4.2.6.8 and 6.1.1.4'
H H 0.0000 0.0000 'International Tables Vol C Tables 4.2.6.8 and 6.1.1.4'
K K 0.2009 0.2494 'International Tables Vol C Tables 4.2.6.8 and 6.1.1.4'
Mn Mn 0.3368 0.7283 'International Tables Vol C Tables 4.2.6.8 and 6.1.1.4'
N N 0.0061 0.0033 'International Tables Vol C Tables 4.2.6.8 and 6.1.1.4'
O O 0.0106 0.0060 'International Tables Vol C Tables 4.2.6.8 and 6.1.1.4'
Sb Sb -0.5866 1.5461 'International Tables Vol C Tables 4.2.6.8 and 6.1.1.4'
W W -0.8490 6.8722 'International Tables Vol C Tables 4.2.6.8 and 6.1.1.4'

loop_
_geom_angle_atom_site_label_1
_geom_angle_atom_site_label_2
_geom_angle_atom_site_label_3
_geom_angle
_geom_angle_site_symmetry_1
_geom_angle_site_symmetry_3
W10b K1 W3 62.44(6) 2_666 .
O4 W1 O3 86.5(3) . .
MN2a K1 W3 62.22(8) 2_666 .
MN2a O20 W9 173.6(6) . .
MN2a O20 K2 75.5(3) . .
W10b O20 K2 85.9(3) . .
MN2a O21 K1 90.9(3) 2_666 .
W10b O21 K1 77.9(3) 2_666 .
K1 W10b K2 166.06(9) 2_666 .
K2 MN2a K1 161.45(17) . 2_666
O4 W1 O6 159.6(3) . .
O4 W1 O7 86.9(3) . .
O5 W1 O3 74.9(3) . .
O5 W1 O4 94.1(3) . .
O5 W1 O6 89.2(3) . .
O5 W1 O7 155.8(3) . .
O6 W1 O3 74.9(3) . .
O6 W1 O7 82.0(3) . .
O7 W1 O3 81.1(3) . .
O23 W1 O3 171.8(4) . .
O23 W1 O4 101.4(4) . .
O23 W1 O5 102.0(4) . .
O23 W1 O6 97.6(4) . .
O23 W1 O7 101.5(3) . .
O4 W2 O1 85.2(3) . .
O4 W2 O8 159.7(3) . .
O4 W2 O10 87.6(3) . .
O8 W2 O1 75.3(3) . .
O8 W2 O10 84.1(3) . .
O9 W2 O1 73.2(3) . .
O9 W2 O4 91.9(3) . .
O9 W2 O8 87.8(3) . .
O9 W2 O10 154.4(3) . .
O10 W2 O1 81.3(3) . .
O24 W2 O1 173.3(3) . .
O24 W2 O4 100.7(4) . .
O24 W2 O8 99.2(4) . .
O24 W2 O9 103.2(4) . .
O24 W2 O10 102.0(3) . .
O1 W3 K1 103.27(17) . .
O8 W3 K1 113.2(2) . .
O8 W3 O1 76.2(3) . .
O8 W3 O11 82.6(3) . .
O11 W3 K1 33.4(2) . .
O11 W3 O1 83.5(3) . .
O12 W3 K1 159.6(3) . .
O12 W3 O1 75.6(3) . .
O12 W3 O8 86.6(3) . .
O12 W3 O11 158.3(3) . .
O25 W3 K1 82.5(3) . .
O25 W3 O1 173.3(4) . .
O25 W3 O8 98.5(4) . .
O25 W3 O11 100.0(4) . .
O25 W3 O12 100.2(4) . .
O25 W3 O33 104.1(4) . .
O33 W3 K1 64.0(2) . .
O33 W3 O1 81.7(3) . .
O33 W3 O8 156.5(4) . .
O33 W3 O11 86.9(3) . .
O33 W3 O12 95.9(4) . .
O9 W4 O1 72.8(3) . .
O12 W4 O1 74.8(3) . .
O12 W4 O9 84.3(3) . .
O13 W4 O1 85.9(3) . .
O13 W4 O9 85.6(3) . .
O13 W4 O12 160.1(3) . .
O26 W4 O1 165.9(3) . .
O26 W4 O9 94.0(3) . .
O26 W4 O12 99.5(4) . .
O26 W4 O13 98.3(3) . .
O26 W4 O34 104.0(4) . .
O34 W4 O1 89.2(3) . .
O34 W4 O9 162.0(3) . .
O34 W4 O12 92.0(4) . .
O34 W4 O13 92.4(4) . .
O5 W5 O3 72.3(3) . .
O13 W5 O3 84.1(3) . .
O13 W5 O5 84.3(3) . .
O13 W5 O14 157.0(3) . .
O14 W5 O3 73.1(3) . .
O14 W5 O5 85.4(3) . .
O27 W5 O3 164.9(3) . .
O27 W5 O5 93.7(3) . .
O27 W5 O13 100.4(4) . .
O27 W5 O14 100.8(4) . .
O27 W5 O35 105.0(4) . .
O35 W5 O3 89.1(3) . .
O35 W5 O5 161.2(3) . .
O35 W5 O13 91.5(3) . .
O35 W5 O14 91.7(4) . .
O6 W6 O3 75.8(3) . .
O6 W6 O15 82.1(3) . .
O14 W6 O3 74.8(3) . .
O14 W6 O6 86.9(4) . .
O14 W6 O15 158.3(3) . .
O15 W6 O3 84.3(3) . .
O16 W6 O3 82.6(3) . .
O16 W6 O6 156.9(3) . .
O16 W6 O14 95.4(4) . .
O16 W6 O15 87.7(3) . .
O28 W6 O3 172.1(3) . .
O28 W6 O6 98.7(4) . .
O28 W6 O14 99.4(4) . .
O28 W6 O15 100.7(4) . .
O28 W6 O16 103.6(4) . .
O7 W7 O2 87.3(3) . .
O7 W7 O15 88.8(3) . .
O7 W7 O17 159.5(3) . .
O7 W7 O18 89.4(3) . .
O15 W7 O2 85.6(3) . .
O15 W7 O17 88.5(3) . .
O15 W7 O18 159.9(3) . .
O17 W7 O2 72.2(3) . .
O18 W7 O2 74.4(3) . .
O18 W7 O17 86.2(3) . .
O29 W7 O2 167.5(3) . .
O29 W7 O7 102.8(4) . .
O29 W7 O15 101.8(4) . .
O29 W7 O17 97.7(4) . .
O29 W7 O18 98.0(4) . .
O2AA W8 O2 168.2(3) . .
O2AA W8 O10 102.2(4) . .
O2AA W8 O11 101.5(4) . .
O2AA W8 O18 98.6(4) . .
O2AA W8 O19 98.4(4) . .
O10 W8 O2 86.7(3) . .
O10 W8 O18 87.2(3) . .
O10 W8 O19 159.1(3) . .
O11 W8 O2 86.2(3) . .
O11 W8 O10 89.2(3) . .
O11 W8 O18 159.9(3) . .
O11 W8 O19 90.3(3) . .
O16 MN2a K1 79.6(2) . 2_666
O16 W10b K1 96.4(2) . 2_666
O16 MN2a K2 97.6(3) . .
O18 W8 O2 73.8(3) . .
O19 W8 O2 72.5(3) . .
O19 W8 O18 86.2(3) . .
O17 W9 O2 74.1(3) . .
O17 W9 O19 85.1(3) . .
O19 W9 O2 73.7(3) . .
O20 W9 O2 87.4(3) . .
O20 W9 O17 87.8(4) . .
O20 W9 O19 161.1(3) . .
O20 W9 O21 94.4(4) . .
O21 W9 O2 86.6(3) . .
O21 W9 O17 160.6(3) . .
O21 W9 O19 86.7(4) . .
O31 W9 O2 164.4(3) . .
O31 W9 O17 95.0(3) . .
O31 W9 O19 94.6(3) . .
O31 W9 O20 103.5(4) . .
O31 W9 O21 103.2(4) . .
O2 Sb1 O1 92.4(3) . .
O2 Sb1 O3 92.7(3) . .
O3 Sb1 O1 90.8(3) . .
O31 Mn11 O36 174.2(4) . .
O31 Mn11 O37 90.4(3) . .
O31 Mn11 O38 87.8(3) . .
O34 Mn11 O31 94.3(3) 2_666 .
O34 Mn11 O35 83.3(3) 2_666 2_666
O34 Mn11 O36 85.5(3) 2_666 .
O34 Mn11 O37 173.1(3) 2_666 .
O34 Mn11 O38 95.9(3) 2_666 .
O35 Mn11 O31 94.9(3) 2_666 .
O35 Mn11 O36 90.9(3) 2_666 .
O35 Mn11 O37 91.2(3) 2_666 .
O35 Mn11 O38 177.2(3) 2_666 .
O36 Mn11 O37 90.4(3) . .
O38 Mn11 O36 86.4(3) . .
O38 Mn11 O37 89.4(3) . .
O11 K1 W3 26.06(18) . .
O11 K1 Mn2 83.1(2) . 2_666
O11 K1 W10 83.55(19) . 2_666
O19 K1 W3 92.45(19) . .
O16 W10b K2 82.8(2) . .
O16 W10b O20 85.2(3) . .
O16 MN2a O21 83.9(3) . 2_666
O16 W10b O22 86.0(5) . .
O16 MN2a O32 78.4(4) . 2_666
O16 W10b O33 169.5(3) . 2_666
O19 K1 O11 69.3(3) . .
O19 K1 O21 70.8(3) . .
O19 K1 Mn2 112.0(2) . 2_666
O19 K1 W10 112.7(2) . 2_666
O21 K1 W3 76.8(2) . .
O21 K1 O11 80.9(3) . .
O21 K1 Mn2 43.5(2) . 2_666
O21 K1 W10 44.11(19) . 2_666
O32 K1 W3 65.3(4) . .
O32 K1 O11 91.2(4) . .
O32 K1 O19 150.8(5) . .
O32 K1 O21 85.2(5) . .
O32 K1 Mn2 41.7(5) . 2_666
O32 K1 W10 41.1(5) . 2_666
O15 K2 Mn2 84.4(2) . .
O15 K2 W10 84.15(18) . .
O17 K2 O15 70.3(3) . .
O17 K2 O20 71.2(3) . .
O17 K2 Mn2 110.2(2) . .
O17 K2 W10 113.7(2) . .
O20 K2 O15 81.9(3) . .
O20 K2 Mn2 40.6(2) . .
O20 K2 W10 44.54(19) . .
O22 K2 O15 91.3(6) . .
O22 K2 O17 150.0(6) . .
O22 K2 O20 83.2(5) . .
O22 K2 Mn2 42.5(5) . .
O22 K2 W10 38.7(5) . .
W3 O1 W2 91.7(3) . .
W4 O1 W2 94.7(2) . .
W4 O1 W3 93.7(3) . .
Sb1 O1 W2 138.0(3) . .
Sb1 O1 W3 116.5(3) . .
Sb1 O1 W4 112.5(3) . .
W7 O2 W8 91.0(2) . .
W9 O2 W7 96.5(2) . .
W9 O2 W8 96.0(2) . .
Sb1 O2 W7 127.2(3) . .
Sb1 O2 W8 126.8(3) . .
Sb1 O2 W9 111.9(3) . .
W5 O3 W1 93.4(2) . .
W6 O3 W1 92.5(2) . .
W6 O3 W5 93.9(3) . .
Sb1 O3 W1 137.8(3) . .
Sb1 O3 W5 113.6(3) . .
Sb1 O3 W6 116.0(3) . .
W1 O4 W2 159.9(4) . .
W1 O5 W5 119.4(4) . .
W1 O6 W6 116.8(4) . .
W7 O7 W1 147.3(5) . .
W2 O8 W3 116.8(4) . .
W2 O9 W4 119.3(3) . .
W8 O10 W2 146.2(4) . .
W3 O11 K1 120.6(4) . .
W8 O11 W3 143.4(4) . .
W8 O11 K1 94.1(3) . .
W3 O12 W4 115.6(4) . .
W4 O13 W5 146.7(4) . .
W6 O14 W5 118.1(4) . .
W6 O15 K2 120.2(4) . .
W7 O15 W6 142.6(4) . .
W7 O15 K2 95.0(3) . .
W6 O16 Mn2 132.3(4) . .
W6 O16 W10 143.9(5) . .
W7 O17 W9 117.1(4) . .
W7 O17 K2 101.0(3) . .
W9 O17 K2 97.3(3) . .
W7 O18 W8 120.3(4) . .
W8 O19 W9 117.8(3) . .
W8 O19 K1 101.0(3) . .
W9 O19 K1 97.2(3) . .
W9 O20 K2 98.1(3) . .
W9 O20 W10 176.1(5) . .
W9 O21 K1 98.9(3) . .
W9 O21 Mn2 170.2(5) . 2_666
W9 O21 W10 176.8(5) . 2_666
K2 O22 Mn2 95.3(7) . .
K2 O22 W10 109.9(7) . .
W9 O31 Mn11 166.4(5) . .
K1 O32 Mn2 109.3(7) . 2_666
K1 O32 W10 101.3(7) . 2_666
W3 O33 Mn2 149.5(5) . 2_666
W3 O33 W10 135.1(4) . 2_666
W4 O34 Mn11 135.1(4) . 2_666
W5 O35 Mn11 136.4(4) . 2_666
C12 N1 C1 119.6(10) . .
C7 N2 C6 122.3(11) . .
N1 C1 C2 122.5(11) . .
N1 C1 C6 120.1(11) . .
C2 C1 C6 117.5(11) . .
C3 C2 C1 120.9(12) . .
C2 C3 C4 122.7(12) . .
C5 C4 C3 119.5(12) . .
C4 C5 C6 119.5(12) . .
N2 C6 C1 117.8(11) . .
N2 C6 C5 122.4(11) . .
C5 C6 C1 119.9(11) . .
N2 C7 C8 122.0(11) . .
N2 C7 C12 119.0(11) . .
C8 C7 C12 118.9(11) . .
O20 MN2a K1 134.6(3) . 2_666
O20 W10b K1 144.3(2) . 2_666
O20 MN2a K2 63.8(3) . .
O20 W10b K2 49.6(2) . .
O20 MN2a O16 97.4(4) . .
C9 C8 C7 119.8(11) . .
N3 C9 C10 118.2(11) . .
C8 C9 N3 119.4(12) . .
C8 C9 C10 122.4(13) . .
C11 C10 C9 117.7(11) . .
N0AA C10 C9 120.5(11) . .
N0AA C10 C11 121.8(11) . .
C10 C11 C12 121.1(11) . .
N1 C12 C7 121.2(11) . .
N1 C12 C11 118.8(11) . .
C11 C12 C7 120.0(11) . .
C24 N5 C13 119.5(10) . .
C18 N6 C19 122.3(10) . .
N5 C13 C14 122.3(10) . .
N5 C13 C18 121.6(10) . .
C18 C13 C14 116.1(10) . .
C15 C14 C13 123.6(12) . .
C14 C15 C16 118.8(12) . .
C17 C16 C15 121.1(12) . .
C16 C17 C18 119.7(11) . .
N6 C18 C13 118.2(10) . .
N6 C18 C17 121.2(10) . .
C13 C18 C17 120.6(10) . .
N6 C19 C20 121.2(10) . .
N6 C19 C24 116.9(9) . .
C20 C19 C24 121.9(10) . .
C19 C20 C21 119.3(11) . .
N8 C21 C20 118.9(10) . .
N8 C21 C22 122.1(9) . .
C20 C21 C22 118.9(10) . .
N7 C22 C21 119.1(10) . .
C23 C22 N7 120.8(10) . .
C23 C22 C21 120.0(9) . .
C22 C23 C24 121.6(11) . .
N5 C24 C19 121.4(10) . .
N5 C24 C23 120.3(10) . .
C23 C24 C19 118.3(10) . .
O20 MN2a O21 89.0(4) . 2_666
O20 MN2a O22 105.9(6) . .
O20 MN2a O32 163.3(5) . 2_666
O20 MN2a O33 100.0(4) . 2_666
O21 MN2a K1 45.7(2) 2_666 2_666
O21 W10b K1 58.0(3) 2_666 2_666
O21 W10b K2 135.9(3) 2_666 .
O21 MN2a K2 152.8(3) 2_666 .
O21 W10b O16 94.3(3) 2_666 .
O21 W10b O20 86.3(4) 2_666 .
O21 W10b O22 167.3(5) 2_666 .
O21 MN2a O32 74.6(4) 2_666 2_666
O21 W10b O33 91.9(3) 2_666 2_666
O22 MN2a K1 119.4(5) . 2_666
O22 W10b K1 134.7(4) . 2_666
O22 W10b K2 31.5(4) . .
O22 MN2a K2 42.1(5) . .
O22 MN2a O16 94.0(6) . .
O22 W10b O20 81.0(5) . .
O22 MN2a O21 165.1(6) . 2_666
O22 MN2a O32 90.5(6) . 2_666
O22 MN2a O33 94.7(6) . 2_666
O32 W10b K1 37.6(4) 2_666 2_666
O32 MN2a K1 29.0(4) 2_666 2_666
O32 MN2a K2 132.5(4) 2_666 .
O32 W10b K2 128.5(5) 2_666 .
O32 W10b O16 92.7(4) 2_666 .
O32 W10b O20 177.2(4) 2_666 .
O32 W10b O21 95.6(5) 2_666 2_666
O32 W10b O22 97.1(6) 2_666 .
O32 W10b O33 95.1(4) 2_666 2_666
O33 MN2a K1 78.1(2) 2_666 2_666
O33 W10b K1 94.1(2) 2_666 2_666
O33 W10b K2 86.8(2) 2_666 .
O33 MN2a K2 102.8(3) 2_666 .
O33 MN2a O16 157.5(4) 2_666 .
O33 W10b O20 86.8(3) 2_666 .
O33 MN2a O21 82.4(3) 2_666 2_666
O33 W10b O22 86.1(5) 2_666 .
O33 MN2a O32 80.8(4) 2_666 2_666

loop_
_geom_bond_atom_site_label_1
_geom_bond_atom_site_label_2
_geom_bond_distance
_geom_bond_site_symmetry_2
W10b K1 2.732(3) 2_666
MN2a K1 3.312(4) 2_666
W1 O3 2.330(7) .
W1 O4 1.887(8) .
W1 O5 1.832(7) .
W1 O6 1.932(8) .
W1 O7 1.957(7) .
W10b O21 1.945(8) 2_666
MN2a O21 2.279(8) 2_666
W1 O23 1.717(7) .
MN2a O32 2.336(15) 2_666
W10b O32 1.830(15) 2_666
W10b O33 2.027(8) 2_666
MN2a O33 2.049(9) 2_666
W2 O1 2.339(7) .
W2 O4 1.904(8) .
W2 O8 1.929(8) .
W2 O9 1.877(6) .
W2 O10 1.939(7) .
W2 O24 1.721(8) .
W3 K1 3.909(3) .
W3 O1 2.276(7) .
W3 O8 1.958(8) .
W3 O11 1.994(7) .
W3 O12 1.907(7) .
W3 O25 1.735(9) .
W3 O33 1.853(9) .
W4 O1 2.245(6) .
W4 O9 2.031(7) .
W4 O12 1.992(8) .
W4 O13 1.909(8) .
W4 O26 1.742(7) .
W4 O34 1.803(7) .
W5 O3 2.277(6) .
W5 O5 2.050(7) .
W5 O13 1.925(8) .
W5 O14 1.977(8) .
W5 O27 1.735(7) .
W5 O35 1.803(7) .
W6 O3 2.267(7) .
W6 O6 1.967(8) .
W6 O14 1.894(7) .
W6 O15 1.980(7) .
W6 O16 1.850(8) .
W6 O28 1.747(9) .
W7 O2 2.353(6) .
W7 O7 1.864(7) .
W7 O15 1.894(8) .
W7 O17 1.973(7) .
W7 O18 1.932(8) .
W7 O29 1.712(7) .
W8 O2 2.365(7) .
W8 O2AA 1.719(8) .
W8 O10 1.878(7) .
W8 O11 1.868(8) .
W8 O18 1.949(8) .
W8 O19 1.935(7) .
W9 O2 2.222(6) .
W9 O17 2.030(7) .
W9 O19 2.047(8) .
W9 O20 1.820(8) .
W9 O21 1.835(8) .
W9 O31 1.745(7) .
Sb1 O1 2.000(7) .
Sb1 O2 1.990(6) .
Sb1 O3 1.992(7) .
Mn11 O31 2.128(7) .
Mn11 O34 2.119(8) 2_666
Mn11 O35 2.121(8) 2_666
Mn11 O36 2.194(8) .
Mn11 O37 2.197(9) .
Mn11 O38 2.189(9) .
K1 O11 2.497(7) .
K1 O19 2.232(8) .
K1 O21 2.369(9) .
K1 O32 1.700(14) .
K1 Mn2 3.312(4) 2_666
K1 W10 2.732(3) 2_666
K2 O15 2.461(8) .
K2 O17 2.213(9) .
K2 O20 2.374(9) .
K2 O22 1.726(15) .
K2 Mn2 2.562(4) .
K2 W10 3.109(3) .
O16 Mn2 2.050(9) .
O16 W10 2.010(8) .
O20 Mn2 1.722(9) .
O20 W10 2.187(8) .
O21 Mn2 2.279(8) 2_666
O21 W10 1.945(8) 2_666
O22 Mn2 1.740(16) .
O22 W10 2.066(15) .
O32 Mn2 2.336(15) 2_666
O32 W10 1.830(15) 2_666
O33 Mn2 2.049(9) 2_666
O33 W10 2.027(8) 2_666
O34 Mn11 2.119(8) 2_666
O35 Mn11 2.121(8) 2_666
N1 C1 1.372(14) .
N1 C12 1.334(15) .
N2 C6 1.366(15) .
N2 C7 1.330(14) .
N3 C9 1.408(17) .
C1 C2 1.405(16) .
C1 C6 1.451(16) .
C2 C3 1.337(17) .
C3 C4 1.420(17) .
C4 C5 1.360(17) .
C5 C6 1.431(16) .
C7 C8 1.397(17) .
C7 C12 1.438(15) .
C8 C9 1.377(16) .
C9 C10 1.448(16) .
C10 C11 1.369(18) .
C10 N0AA 1.341(14) .
C11 C12 1.417(16) .
N5 C13 1.343(13) .
N5 C24 1.336(13) .
N6 C18 1.353(13) .
N6 C19 1.362(13) .
N7 C22 1.391(13) .
N8 C21 1.347(14) .
C13 C14 1.434(15) .
C13 C18 1.405(15) .
C14 C15 1.327(16) .
C15 C16 1.421(18) .
C16 C17 1.350(17) .
C17 C18 1.421(15) .
C19 C20 1.377(15) .
C19 C24 1.433(14) .
C20 C21 1.412(15) .
C21 C22 1.481(15) .
C22 C23 1.337(15) .
C23 C24 1.420(15) .
